data_4328042
loop_
_publ_author_name
'Masakazu Hirotsu'
'Yuu Shimizu'
'Naoto Kuwamura'
'Rika Tanaka'
'Isamu Kinoshita'
'Ryoichi Takada'
'Yoshio Teki'
'Hideki Hashimoto'

_publ_section_title
;
 Anion-Controlled Assembly of Four Manganese Ions: Structural, Magnetic,
 and Electrochemical Properties of Tetramanganese Complexes Stabilized by
 Xanthene-Bridged Schiff Base Ligands
;
_journal_name_full 'Inorganic Chemistry'
_journal_page_first 766
_journal_page_last 768
_journal_paper_doi 10.1021/ic202287k
_journal_volume 51
_journal_year 2012
_chemical_absolute_configuration ad
_chemical_formula_moiety 'C70 H66 Cl4 Mn4 N4 O11, 7(H2 O1)'
_chemical_formula_sum 'C70 H80 Cl4 Mn4 N4 O18'
_chemical_formula_weight 1626.94
_space_group_IT_number 20
_symmetry_cell_setting orthorhombic
_symmetry_Int_Tables_number 20
_symmetry_space_group_name_Hall 'C 2c 2'
_symmetry_space_group_name_H-M 'C 2 2 21'
_audit_author_name 'Tanaka, R.'
_audit_creation_date 2010-07-02
_audit_creation_method SHELXL-97
_cell_angle_alpha 90.00
_cell_angle_beta 90.00
_cell_angle_gamma 90.00
_cell_formula_units_Z 4
_cell_length_a 13.7200(19)
_cell_length_b 33.820(5)
_cell_length_c 15.370(2)
_cell_measurement_reflns_used 8557
_cell_measurement_temperature 120(2)
_cell_measurement_theta_max 27.4835
_cell_measurement_theta_min 4.0511
_cell_volume 7131.8(17)
_computing_cell_refinement CrystalClear
_computing_data_collection 'CrystalClear (Rigaku, 2001)'
_computing_molecular_graphics 'Ortep-3 for Windows (Farrugia, 1997)'
_computing_publication_material SHELXL97
_computing_structure_refinement 'SHELXL-97 (Sheldrick, 1997)'
_computing_structure_solution 'SIR97 (Altomare <i>et al.</i>,  1999)'
_diffrn_ambient_temperature 120(2)
_diffrn_detector_area_resol_mean 7.32
_diffrn_measured_fraction_theta_full 0.981
_diffrn_measured_fraction_theta_max 0.981
_diffrn_measurement_details
;
scan:
    Number of images: 600
               Slice: -80.0000 - 100.0000
         Image width: 0.3000
            Exp time: 15.0000
       Rotation axis: Phi
               Omega: 0.0000
                 Chi: 0.0000
                 Phi: 0.0000
                 XTD: 55.7311
              2theta: 24.6522
scan:
    Number of images: 200
               Slice: -15.0000 - 45.0000
         Image width: 0.3000
            Exp time: 15.0000
       Rotation axis: Omega
               Omega: 0.0000
                 Chi: 90.0000
                 Phi: 0.0000
                 XTD: 55.7311
              2theta: 24.6522
scan:
    Number of images: 200
               Slice: -15.0000 - 45.0000
         Image width: 0.3000
            Exp time: 15.0000
       Rotation axis: Omega
               Omega: 0.0000
                 Chi: 90.0000
                 Phi: 90.0000
                 XTD: 55.7311
              2theta: 24.6522
scan:
    Number of images: 200
               Slice: -15.0000 - 45.0000
         Image width: 0.3000
            Exp time: 15.0000
       Rotation axis: Omega
               Omega: 0.0000
                 Chi: 90.0000
                 Phi: 180.0000
                 XTD: 55.7311
              2theta: 24.6522
scan:
    Number of images: 200
               Slice: -15.0000 - 45.0000
         Image width: 0.3000
            Exp time: 15.0000
       Rotation axis: Omega
               Omega: 0.0000
                 Chi: 90.0000
                 Phi: 270.0000
                 XTD: 55.7311
              2theta: 24.6522

;
_diffrn_measurement_device 'Mercury CCD (2x2 bin mode)'
_diffrn_measurement_device_details 'AFC7: Eulerian 3-circle'
_diffrn_measurement_device_type 'Rigaku/MSC Mercury CCD'
_diffrn_measurement_method '\w or \f'
_diffrn_radiation_detector CCD
_diffrn_radiation_monochromator 'Graphite Monochromator'
_diffrn_radiation_source 'Rotating Anode'
_diffrn_radiation_type MoK\a
_diffrn_radiation_wavelength 0.71070
_diffrn_reflns_av_R_equivalents 0.0710
_diffrn_reflns_av_sigmaI/netI 0.0618
_diffrn_reflns_limit_h_max 17
_diffrn_reflns_limit_h_min -17
_diffrn_reflns_limit_k_max 43
_diffrn_reflns_limit_k_min -28
_diffrn_reflns_limit_l_max 19
_diffrn_reflns_limit_l_min -19
_diffrn_reflns_number 26876
_diffrn_reflns_reduction_process 'Lp corrections applied'
_diffrn_reflns_theta_full 27.46
_diffrn_reflns_theta_max 27.46
_diffrn_reflns_theta_min 4.05
_diffrn_source_current 280.0000
_diffrn_source_power 16.8000
_diffrn_source_voltage 60.0000
_exptl_absorpt_coefficient_mu 0.915
_exptl_absorpt_correction_T_max 0.9141
_exptl_absorpt_correction_T_min 0.8750
_exptl_absorpt_correction_type multi-scan
_exptl_absorpt_process_details '(Jacobson, 1998)'
_exptl_crystal_colour Black
_exptl_crystal_density_diffrn 1.515
_exptl_crystal_description Prism
_exptl_crystal_F_000 3360
_exptl_crystal_preparation 'mounted on a glass fiber with epoxy resin and placed in N2 stream at 120(2) K'
_exptl_crystal_size_max 0.15
_exptl_crystal_size_mid 0.15
_exptl_crystal_size_min 0.10
_refine_diff_density_max 0.402
_refine_diff_density_min -0.644
_refine_diff_density_rms 0.097
_refine_ls_abs_structure_details 'Flack H D (1983), Acta Cryst. A39, 876-881'
_refine_ls_abs_structure_Flack -0.02(3)
_refine_ls_extinction_method none
_refine_ls_goodness_of_fit_ref 1.161
_refine_ls_hydrogen_treatment constr
_refine_ls_matrix_type full
_refine_ls_number_parameters 476
_refine_ls_number_reflns 7972
_refine_ls_number_restraints 0
_refine_ls_restrained_S_all 1.161
_refine_ls_R_factor_all 0.0845
_refine_ls_R_factor_gt 0.0795
_refine_ls_shift/su_max 0.001
_refine_ls_shift/su_mean 0.000
_refine_ls_structure_factor_coef Fsqd
_refine_ls_weighting_details 'calc w=1/[\s^2^(Fo^2^)+(0.0322P)^2^+53.9370P] where P=(Fo^2^+2Fc^2^)/3'
_refine_ls_weighting_scheme calc
_refine_ls_wR_factor_gt 0.1647
_refine_ls_wR_factor_ref 0.1677
_reflns_number_gt 7490
_reflns_number_total 7972
_reflns_threshold_expression >2sigma(I)
_cod_data_source_file ic202287k_si_002_2.cif
_cod_data_source_block 2
_cod_original_cell_volume 7131.8(18)
_cod_database_code 4328042

loop_
_symmetry_equiv_pos_as_xyz
'x, y, z'
'-x, -y, z+1/2'
'x, -y, -z'
'-x, y, -z+1/2'
'x+1/2, y+1/2, z'
'-x+1/2, -y+1/2, z+1/2'
'x+1/2, -y+1/2, -z'
'-x+1/2, y+1/2, -z+1/2'

loop_
_atom_site_label
_atom_site_type_symbol
_atom_site_fract_x
_atom_site_fract_y
_atom_site_fract_z
_atom_site_U_iso_or_equiv
_atom_site_adp_type
_atom_site_occupancy
_atom_site_symmetry_multiplicity
_atom_site_calc_flag
_atom_site_refinement_flags
_atom_site_disorder_assembly
_atom_site_disorder_group
Mn1 Mn 0.83990(7) 0.59127(3) 0.31031(6) 0.0293(2) Uani 1 1 d . . .
Cl1 Cl 0.6896(4) 0.56241(17) 0.3890(4) 0.0581(12) Uani 0.50 1 d P A 1
O1 O 0.7112(12) 0.5695(4) 0.3548(8) 0.050(4) Uani 0.50 1 d P A 2
C1 C 0.8343(5) 0.52068(16) 0.2028(3) 0.0271(11) Uani 1 1 d . . .
C2 C 0.8044(5) 0.50227(19) 0.1247(4) 0.0309(13) Uani 1 1 d . A .
H2A H 0.7776 0.5179 0.0793 0.037 Uiso 1 1 calc R . .
C3 C 0.8135(4) 0.46185(18) 0.1133(4) 0.0297(13) Uani 1 1 d . . .
H3A H 0.7937 0.4506 0.0595 0.036 Uiso 1 1 calc R A .
C4 C 0.8513(4) 0.43678(16) 0.1784(4) 0.0264(11) Uani 1 1 d . A .
C5 C 0.8785(4) 0.45489(17) 0.2560(4) 0.0277(12) Uani 1 1 d . . .
H5A H 0.9013 0.4388 0.3024 0.033 Uiso 1 1 calc R A .
C6 C 0.8734(4) 0.49661(18) 0.2685(4) 0.0266(12) Uani 1 1 d . A .
C7 C 0.9206(5) 0.51271(17) 0.3457(4) 0.0274(12) Uani 1 1 d . . .
H7A H 0.9526 0.4944 0.3829 0.033 Uiso 1 1 calc R A .
O2 O 0.8277(4) 0.55993(12) 0.2097(3) 0.0361(10) Uani 1 1 d . A .
N1 N 0.9230(4) 0.54968(14) 0.3686(3) 0.0251(10) Uani 1 1 d . A .
C8 C 0.9879(5) 0.56144(17) 0.4422(4) 0.0289(13) Uani 1 1 d . . .
H8A H 1.0464 0.5748 0.4185 0.035 Uiso 1 1 calc R A .
H8B H 1.0098 0.5374 0.4732 0.035 Uiso 1 1 calc R . .
C9 C 0.9381(5) 0.58898(18) 0.5070(4) 0.0286(13) Uani 1 1 d . A .
H9A H 0.9778 0.5904 0.5607 0.034 Uiso 1 1 calc R . .
H9B H 0.8737 0.5779 0.5227 0.034 Uiso 1 1 calc R . .
C10 C 0.9242(5) 0.6307(2) 0.4710(4) 0.0326(13) Uani 1 1 d . . .
H10A H 0.9009 0.6483 0.5181 0.039 Uiso 1 1 calc R A .
H10B H 0.9876 0.6410 0.4502 0.039 Uiso 1 1 calc R . .
O3 O 0.8543(3) 0.63116(12) 0.3996(2) 0.0244(8) Uani 1 1 d . A .
Mn2 Mn 0.83808(7) 0.67725(2) 0.32243(5) 0.02405(19) Uani 1 1 d . A .
Cl2 Cl 0.68928(13) 0.70302(5) 0.39098(11) 0.0384(4) Uani 1 1 d . . .
C11 C 0.9347(5) 0.74702(18) 0.3858(4) 0.0289(12) Uani 1 1 d . A .
C12 C 0.9850(5) 0.76558(19) 0.4548(4) 0.0341(14) Uani 1 1 d . . .
H12A H 1.0128 0.7501 0.5001 0.041 Uiso 1 1 calc R . .
C13 C 0.9935(5) 0.80608(19) 0.4564(4) 0.0352(14) Uani 1 1 d . . .
H13A H 1.0261 0.8180 0.5042 0.042 Uiso 1 1 calc R . .
C14 C 0.9566(5) 0.8305(2) 0.3909(4) 0.0345(14) Uani 1 1 d . . .
C15 C 0.9085(4) 0.81251(17) 0.3206(4) 0.0285(12) Uani 1 1 d . . .
H15A H 0.8827 0.8283 0.2749 0.034 Uiso 1 1 calc R . .
C16 C 0.8983(4) 0.77100(17) 0.3177(4) 0.0247(11) Uani 1 1 d . . .
C17 C 0.8552(5) 0.75428(17) 0.2394(4) 0.0288(12) Uani 1 1 d . A .
H17A H 0.8411 0.7722 0.1934 0.035 Uiso 1 1 calc R . .
O4 O 0.9282(3) 0.70741(12) 0.3842(3) 0.0286(9) Uani 1 1 d . . .
N2 N 0.8342(4) 0.71734(14) 0.2259(3) 0.0267(10) Uani 1 1 d . . .
C18 C 0.7980(5) 0.70599(19) 0.1379(4) 0.0343(14) Uani 1 1 d . A .
H18A H 0.8508 0.6925 0.1055 0.041 Uiso 1 1 calc R . .
H18B H 0.7800 0.7302 0.1053 0.041 Uiso 1 1 calc R . .
C19 C 0.7098(4) 0.67871(19) 0.1432(4) 0.0300(13) Uani 1 1 d . . .
H19A H 0.6628 0.6898 0.1856 0.036 Uiso 1 1 calc R A .
H19B H 0.6773 0.6780 0.0857 0.036 Uiso 1 1 calc R . .
C20 C 0.7352(4) 0.63665(19) 0.1701(4) 0.0294(12) Uani 1 1 d . A .
H20A H 0.6763 0.6199 0.1666 0.035 Uiso 1 1 calc R . .
H20B H 0.7845 0.6258 0.1296 0.035 Uiso 1 1 calc R . .
O5 O 0.7730(3) 0.63582(13) 0.2574(2) 0.0283(8) Uani 1 1 d . A .
C21 C 0.9290(4) 0.36896(19) 0.2042(4) 0.0282(12) Uani 1 1 d . A .
C22 C 0.8579(5) 0.39285(17) 0.1636(4) 0.0302(13) Uani 1 1 d . . .
C23 C 0.7927(5) 0.37408(19) 0.1085(4) 0.0327(14) Uani 1 1 d . A .
H23A H 0.7439 0.3893 0.0802 0.039 Uiso 1 1 calc R . .
C24 C 0.7967(6) 0.3327(2) 0.0933(5) 0.0421(17) Uani 1 1 d . . .
H24A H 0.7543 0.3206 0.0522 0.051 Uiso 1 1 calc R A .
C25 C 0.8636(5) 0.31025(19) 0.1393(4) 0.0383(16) Uani 1 1 d . A .
H25A H 0.8635 0.2824 0.1320 0.046 Uiso 1 1 calc R . .
C26 C 0.9313(5) 0.32736(18) 0.1963(4) 0.0328(14) Uani 1 1 d . . .
C27 C 1.0000 0.3013(2) 0.2500 0.0290(18) Uani 1 2 d S . .
O6 O 1.0000 0.38929(18) 0.2500 0.0360(15) Uani 1 2 d S . .
C28 C 1.0633(7) 0.2750(3) 0.1892(5) 0.060(2) Uani 1 1 d . . .
H28A H 1.0212 0.2565 0.1577 0.090 Uiso 1 1 calc R A .
H28B H 1.1105 0.2601 0.2241 0.090 Uiso 1 1 calc R . .
H28C H 1.0981 0.2917 0.1475 0.090 Uiso 1 1 calc R . .
C29 C 0.9806(5) 0.89915(19) 0.3269(5) 0.0414(16) Uani 1 1 d . . .
C30 C 0.9632(6) 0.8746(2) 0.3998(5) 0.0426(17) Uani 1 1 d . . .
C31 C 0.9489(8) 0.8932(2) 0.4805(6) 0.061(3) Uani 1 1 d . . .
H31A H 0.9391 0.8776 0.5311 0.074 Uiso 1 1 calc R . .
C32 C 0.9491(10) 0.9345(3) 0.4872(7) 0.083(4) Uani 1 1 d . . .
H32A H 0.9380 0.9467 0.5419 0.099 Uiso 1 1 calc R . .
C33 C 0.9657(8) 0.9578(2) 0.4136(7) 0.069(3) Uani 1 1 d . . .
H33A H 0.9655 0.9857 0.4195 0.082 Uiso 1 1 calc R . .
C34 C 0.9828(5) 0.94101(19) 0.3300(6) 0.0452(18) Uani 1 1 d . B .
O7 O 1.0000 0.87890(19) 0.2500 0.059(2) Uani 1 2 d S . .
C35 C 1.0000 0.9661(3) 0.2500 0.066(4) Uani 1 2 d S . .
C36 C 0.9105(14) 0.9931(5) 0.2358(11) 0.052(4) Uani 0.50 1 d P B 1
H36A H 0.9009 1.0098 0.2871 0.077 Uiso 0.50 1 calc PR B 1
H36B H 0.8525 0.9768 0.2265 0.077 Uiso 0.50 1 calc PR B 1
H36C H 0.9214 1.0099 0.1846 0.077 Uiso 0.50 1 calc PR B 1
C37 C 0.963(3) 1.0057(10) 0.265(2) 0.052(4) Uani 0.25 1 d P B 2
H37A H 1.0154 1.0228 0.2854 0.077 Uiso 0.25 1 calc PR B 2
H37B H 0.9111 1.0046 0.3093 0.077 Uiso 0.25 1 calc PR B 2
H37C H 0.9356 1.0162 0.2108 0.077 Uiso 0.25 1 calc PR B 2
C38 C 0.872(3) 0.9730(11) 0.208(2) 0.052(4) Uani 0.25 1 d P B 3
H38A H 0.8302 0.9830 0.2554 0.077 Uiso 0.25 1 calc PR B 3
H38B H 0.8461 0.9475 0.1881 0.077 Uiso 0.25 1 calc PR B 3
H38C H 0.8718 0.9919 0.1601 0.077 Uiso 0.25 1 calc PR B 3
Cl3 Cl 1.0000 0.63093(7) 0.2500 0.0307(4) Uani 1 2 d S . .
O8 O 0.5527(5) 0.6270(2) 0.3294(4) 0.073(2) Uani 1 1 d . . .
O9 O 0.7434(9) 0.5092(12) 0.5141(14) 0.090(11) Uani 0.50 1 d P . .
O10 O 0.7333(10) 0.6785(5) 0.5939(8) 0.139(4) Uani 0.85 1 d P . .
O11 O 0.7089(16) 0.5900(8) 0.5890(14) 0.139(4) Uani 0.51 1 d P . .
O12 O 0.727(2) 0.6377(13) 0.611(2) 0.139(4) Uani 0.32 1 d P . .
O13 O 0.694(3) 0.6222(11) 0.530(2) 0.139(4) Uani 0.32 1 d P . .

loop_
_atom_site_aniso_label
_atom_site_aniso_U_11
_atom_site_aniso_U_22
_atom_site_aniso_U_33
_atom_site_aniso_U_23
_atom_site_aniso_U_13
_atom_site_aniso_U_12
Mn1 0.0371(5) 0.0196(4) 0.0313(4) -0.0034(3) -0.0113(4) 0.0069(4)
Cl1 0.051(3) 0.053(3) 0.070(4) 0.000(3) -0.001(2) 0.008(2)
O1 0.077(10) 0.044(7) 0.029(6) 0.015(5) 0.010(6) -0.014(6)
C1 0.028(3) 0.023(3) 0.030(3) -0.005(2) -0.006(2) 0.000(2)
C2 0.037(3) 0.032(3) 0.023(3) -0.004(2) -0.005(2) 0.001(3)
C3 0.032(3) 0.030(3) 0.027(3) -0.004(2) 0.000(2) 0.001(2)
C4 0.027(3) 0.024(3) 0.029(3) -0.003(2) -0.002(2) -0.001(2)
C5 0.031(3) 0.024(3) 0.028(3) 0.000(2) 0.002(2) 0.004(2)
C6 0.030(3) 0.029(3) 0.021(3) -0.001(2) 0.001(2) -0.003(2)
C7 0.036(3) 0.019(3) 0.028(3) 0.004(2) -0.005(2) 0.002(2)
O2 0.042(3) 0.026(2) 0.040(2) -0.0053(18) -0.020(2) 0.006(2)
N1 0.029(3) 0.021(2) 0.025(2) 0.0024(18) -0.0068(19) 0.003(2)
C8 0.040(3) 0.021(3) 0.026(3) 0.003(2) -0.015(2) 0.002(3)
C9 0.038(3) 0.024(3) 0.024(3) 0.000(2) -0.011(2) -0.001(3)
C10 0.044(3) 0.030(3) 0.025(3) -0.002(2) -0.015(2) 0.003(3)
O3 0.030(2) 0.0199(18) 0.0231(17) -0.0022(15) -0.0030(15) 0.0023(17)
Mn2 0.0318(4) 0.0197(4) 0.0207(4) 0.0008(3) -0.0008(4) 0.0001(4)
Cl2 0.0443(9) 0.0293(8) 0.0416(8) 0.0015(6) 0.0140(7) 0.0067(7)
C11 0.034(3) 0.021(3) 0.031(3) 0.001(2) -0.004(2) -0.001(2)
C12 0.041(4) 0.030(3) 0.031(3) -0.001(3) -0.011(3) 0.004(3)
C13 0.032(3) 0.032(3) 0.042(3) -0.010(3) -0.011(3) 0.001(3)
C14 0.040(4) 0.030(4) 0.033(3) -0.007(3) -0.006(3) 0.000(3)
C15 0.025(3) 0.023(3) 0.038(3) 0.003(2) 0.003(2) -0.004(2)
C16 0.029(3) 0.017(3) 0.027(3) -0.003(2) 0.002(2) -0.002(2)
C17 0.035(3) 0.025(3) 0.027(3) 0.005(2) 0.002(2) -0.004(2)
O4 0.038(2) 0.021(2) 0.027(2) 0.0039(17) -0.0029(17) -0.0021(18)
N2 0.033(3) 0.026(2) 0.021(2) 0.0013(17) 0.002(2) -0.004(2)
C18 0.051(4) 0.028(3) 0.024(3) 0.002(2) -0.002(3) -0.006(3)
C19 0.034(3) 0.030(3) 0.026(3) 0.004(2) -0.008(2) 0.001(3)
C20 0.033(3) 0.030(3) 0.025(3) -0.002(2) -0.010(2) -0.001(3)
O5 0.033(2) 0.027(2) 0.0256(19) -0.0023(18) -0.0038(15) 0.0034(19)
C21 0.032(3) 0.023(3) 0.030(3) -0.006(2) -0.004(2) -0.005(3)
C22 0.040(4) 0.020(3) 0.030(3) -0.002(2) 0.002(2) -0.006(2)
C23 0.033(3) 0.032(4) 0.033(3) -0.001(3) 0.000(2) -0.007(3)
C24 0.052(4) 0.032(4) 0.041(4) -0.009(3) 0.001(3) -0.009(3)
C25 0.059(5) 0.020(3) 0.036(3) -0.005(2) 0.000(3) -0.011(3)
C26 0.053(4) 0.018(3) 0.028(3) 0.001(2) 0.005(3) -0.005(3)
C27 0.034(5) 0.017(4) 0.037(4) 0.000 0.002(4) 0.000
O6 0.043(4) 0.021(3) 0.044(4) 0.000 -0.010(3) 0.000
C28 0.092(7) 0.047(5) 0.041(4) -0.019(4) -0.002(4) 0.031(4)
C29 0.038(4) 0.024(3) 0.063(4) -0.009(3) 0.000(3) -0.004(3)
C30 0.051(4) 0.025(4) 0.052(4) -0.005(3) -0.016(3) -0.006(3)
C31 0.097(7) 0.035(4) 0.053(5) -0.009(4) -0.039(5) 0.006(4)
C32 0.148(11) 0.040(5) 0.059(6) -0.018(4) -0.049(6) 0.007(6)
C33 0.099(8) 0.028(4) 0.079(6) -0.015(4) -0.042(6) 0.002(4)
C34 0.036(4) 0.019(3) 0.081(5) -0.003(3) -0.017(4) 0.003(3)
O7 0.074(6) 0.014(3) 0.090(6) 0.000 0.049(5) 0.000
C35 0.066(8) 0.025(5) 0.108(11) 0.000 0.050(8) 0.000
C36 0.061(12) 0.047(10) 0.046(9) 0.007(7) -0.002(7) 0.024(8)
C37 0.061(12) 0.047(10) 0.046(9) 0.007(7) -0.002(7) 0.024(8)
C38 0.061(12) 0.047(10) 0.046(9) 0.007(7) -0.002(7) 0.024(8)
Cl3 0.0345(10) 0.0285(10) 0.0291(9) 0.000 0.0038(8) 0.000
O8 0.064(4) 0.092(5) 0.064(4) -0.014(4) 0.033(3) -0.021(4)
O9 0.051(6) 0.18(4) 0.038(14) 0.031(13) -0.012(7) -0.042(13)
O10 0.137(7) 0.166(10) 0.116(7) -0.041(8) 0.018(6) 0.061(9)
O11 0.137(7) 0.166(10) 0.116(7) -0.041(8) 0.018(6) 0.061(9)
O12 0.137(7) 0.166(10) 0.116(7) -0.041(8) 0.018(6) 0.061(9)
O13 0.137(7) 0.166(10) 0.116(7) -0.041(8) 0.018(6) 0.061(9)

loop_
_atom_type_symbol
_atom_type_description
_atom_type_scat_dispersion_real
_atom_type_scat_dispersion_imag
_atom_type_scat_source
C C 0.0033 0.0016 'International Tables Vol C Tables 4.2.6.8 and 6.1.1.4'
H H 0.0000 0.0000 'International Tables Vol C Tables 4.2.6.8 and 6.1.1.4'
N N 0.0061 0.0033 'International Tables Vol C Tables 4.2.6.8 and 6.1.1.4'
O O 0.0106 0.0060 'International Tables Vol C Tables 4.2.6.8 and 6.1.1.4'
Cl Cl 0.1484 0.1585 'International Tables Vol C Tables 4.2.6.8 and 6.1.1.4'
Mn Mn 0.3368 0.7283 'International Tables Vol C Tables 4.2.6.8 and 6.1.1.4'

loop_
_geom_angle_atom_site_label_1
_geom_angle_atom_site_label_2
_geom_angle_atom_site_label_3
_geom_angle
_geom_angle_site_symmetry_1
_geom_angle_site_symmetry_3
O2 Mn1 O3 169.96(18) . .
O2 Mn1 O5 92.92(18) . .
O3 Mn1 O5 78.73(16) . .
O2 Mn1 N1 91.30(19) . .
O3 Mn1 N1 96.48(18) . .
O5 Mn1 N1 172.88(19) . .
O2 Mn1 O1 89.7(4) . .
O3 Mn1 O1 95.9(4) . .
O5 Mn1 O1 90.7(4) . .
N1 Mn1 O1 95.1(4) . .
O2 Mn1 Cl1 95.8(2) . .
O3 Mn1 Cl1 90.73(18) . .
O5 Mn1 Cl1 96.44(17) . .
N1 Mn1 Cl1 88.83(19) . .
O1 Mn1 Cl1 8.6(4) . .
O2 Mn1 Cl3 93.97(16) . .
O3 Mn1 Cl3 79.43(12) . .
O5 Mn1 Cl3 81.79(13) . .
N1 Mn1 Cl3 92.20(15) . .
O1 Mn1 Cl3 171.7(4) . .
Cl1 Mn1 Cl3 170.16(14) . .
O2 Mn1 Mn2 127.87(14) . .
O3 Mn1 Mn2 42.25(11) . .
O5 Mn1 Mn2 41.30(12) . .
N1 Mn1 Mn2 132.15(15) . .
O1 Mn1 Mn2 109.4(4) . .
Cl1 Mn1 Mn2 109.91(13) . .
Cl3 Mn1 Mn2 62.57(5) . .
O2 C1 C6 123.0(5) . .
O2 C1 C2 119.1(5) . .
C6 C1 C2 117.8(5) . .
C3 C2 C1 121.1(6) . .
C3 C2 H2A 119.4 . .
C1 C2 H2A 119.4 . .
C2 C3 C4 122.5(5) . .
C2 C3 H3A 118.8 . .
C4 C3 H3A 118.8 . .
C5 C4 C3 116.2(5) . .
C5 C4 C22 123.2(5) . .
C3 C4 C22 120.5(5) . .
C4 C5 C6 122.6(5) . .
C4 C5 H5A 118.7 . .
C6 C5 H5A 118.7 . .
C1 C6 C5 119.6(5) . .
C1 C6 C7 122.6(5) . .
C5 C6 C7 117.3(5) . .
N1 C7 C6 126.3(5) . .
N1 C7 H7A 116.9 . .
C6 C7 H7A 116.9 . .
C1 O2 Mn1 128.3(4) . .
C7 N1 C8 118.5(5) . .
C7 N1 Mn1 122.3(4) . .
C8 N1 Mn1 119.2(4) . .
N1 C8 C9 113.0(5) . .
N1 C8 H8A 109.0 . .
C9 C8 H8A 109.0 . .
N1 C8 H8B 109.0 . .
C9 C8 H8B 109.0 . .
H8A C8 H8B 107.8 . .
C8 C9 C10 112.6(5) . .
C8 C9 H9A 109.1 . .
C10 C9 H9A 109.1 . .
C8 C9 H9B 109.1 . .
C10 C9 H9B 109.1 . .
H9A C9 H9B 107.8 . .
O3 C10 C9 111.4(5) . .
O3 C10 H10A 109.3 . .
C9 C10 H10A 109.3 . .
O3 C10 H10B 109.3 . .
C9 C10 H10B 109.3 . .
H10A C10 H10B 108.0 . .
C10 O3 Mn1 126.4(4) . .
C10 O3 Mn2 122.4(4) . .
Mn1 O3 Mn2 96.48(15) . .
O4 Mn2 O5 164.57(19) . .
O4 Mn2 O3 92.95(17) . .
O5 Mn2 O3 77.93(16) . .
O4 Mn2 N2 91.37(19) . .
O5 Mn2 N2 95.45(18) . .
O3 Mn2 N2 168.59(18) . .
O4 Mn2 Cl2 97.98(14) . .
O5 Mn2 Cl2 95.44(13) . .
O3 Mn2 Cl2 96.68(12) . .
N2 Mn2 Cl2 93.16(16) . .
O4 Mn2 Mn1 124.98(14) . .
O5 Mn2 Mn1 41.40(12) . .
O3 Mn2 Mn1 41.28(10) . .
N2 Mn2 Mn1 128.77(13) . .
Cl2 Mn2 Mn1 112.86(5) . .
O4 C11 C12 119.3(5) . .
O4 C11 C16 122.4(5) . .
C12 C11 C16 118.2(5) . .
C13 C12 C11 119.8(6) . .
C13 C12 H12A 120.1 . .
C11 C12 H12A 120.1 . .
C12 C13 C14 123.1(6) . .
C12 C13 H13A 118.4 . .
C14 C13 H13A 118.4 . .
C13 C14 C15 117.8(6) . .
C13 C14 C30 120.1(6) . .
C15 C14 C30 121.9(6) . .
C14 C15 C16 120.1(6) . .
C14 C15 H15A 119.9 . .
C16 C15 H15A 119.9 . .
C15 C16 C11 120.8(5) . .
C15 C16 C17 116.9(5) . .
C11 C16 C17 122.2(5) . .
N2 C17 C16 126.5(5) . .
N2 C17 H17A 116.7 . .
C16 C17 H17A 116.7 . .
C11 O4 Mn2 126.8(4) . .
C17 N2 C18 117.7(5) . .
C17 N2 Mn2 121.7(4) . .
C18 N2 Mn2 120.3(4) . .
N2 C18 C19 111.8(5) . .
N2 C18 H18A 109.3 . .
C19 C18 H18A 109.3 . .
N2 C18 H18B 109.3 . .
C19 C18 H18B 109.3 . .
H18A C18 H18B 107.9 . .
C20 C19 C18 113.5(5) . .
C20 C19 H19A 108.9 . .
C18 C19 H19A 108.9 . .
C20 C19 H19B 108.9 . .
C18 C19 H19B 108.9 . .
H19A C19 H19B 107.7 . .
O5 C20 C19 110.7(5) . .
O5 C20 H20A 109.5 . .
C19 C20 H20A 109.5 . .
O5 C20 H20B 109.5 . .
C19 C20 H20B 109.5 . .
H20A C20 H20B 108.1 . .
C20 O5 Mn2 129.2(4) . .
C20 O5 Mn1 125.1(4) . .
Mn2 O5 Mn1 97.30(17) . .
O6 C21 C22 115.2(5) . .
O6 C21 C26 121.5(6) . .
C22 C21 C26 123.2(5) . .
C23 C22 C21 117.0(5) . .
C23 C22 C4 120.3(6) . .
C21 C22 C4 122.6(5) . .
C22 C23 C24 121.8(6) . .
C22 C23 H23A 119.1 . .
C24 C23 H23A 119.1 . .
C25 C24 C23 118.8(6) . .
C25 C24 H24A 120.6 . .
C23 C24 H24A 120.6 . .
C24 C25 C26 122.1(6) . .
C24 C25 H25A 118.9 . .
C26 C25 H25A 118.9 . .
C25 C26 C21 116.7(6) . .
C25 C26 C27 120.4(6) . .
C21 C26 C27 122.8(6) . .
C26 C27 C26 109.7(7) . 4_755
C26 C27 C28 108.0(4) . 4_755
C26 C27 C28 110.4(4) 4_755 4_755
C26 C27 C28 110.5(4) . .
C26 C27 C28 108.0(4) 4_755 .
C28 C27 C28 110.2(9) 4_755 .
C21 O6 C21 120.4(7) 4_755 .
C27 C28 H28A 109.5 . .
C27 C28 H28B 109.5 . .
H28A C28 H28B 109.5 . .
C27 C28 H28C 109.5 . .
H28A C28 H28C 109.5 . .
H28B C28 H28C 109.5 . .
O7 C29 C30 114.6(6) . .
O7 C29 C34 121.1(7) . .
C30 C29 C34 124.2(7) . .
C31 C30 C29 117.4(7) . .
C31 C30 C14 121.1(7) . .
C29 C30 C14 121.4(6) . .
C32 C31 C30 120.8(9) . .
C32 C31 H31A 119.6 . .
C30 C31 H31A 119.6 . .
C33 C32 C31 120.2(9) . .
C33 C32 H32A 119.9 . .
C31 C32 H32A 119.9 . .
C32 C33 C34 122.2(8) . .
C32 C33 H33A 118.9 . .
C34 C33 H33A 118.9 . .
C29 C34 C33 115.1(8) . .
C29 C34 C35 122.5(8) . .
C33 C34 C35 122.4(7) . .
C29 O7 C29 121.0(8) . 4_755
C37 C35 C37 46(3) 4_755 .
C37 C35 C34 109.4(14) 4_755 4_755
C37 C35 C34 134.7(15) . 4_755
C37 C35 C34 134.7(15) 4_755 .
C37 C35 C34 109.4(14) . .
C34 C35 C34 111.6(9) 4_755 .
C37 C35 C36 73(2) . 4_755
C34 C35 C36 108.8(7) 4_755 4_755
C34 C35 C36 109.9(7) . 4_755
C37 C35 C36 73(2) 4_755 .
C34 C35 C36 109.9(7) 4_755 .
C34 C35 C36 108.8(7) . .
C36 C35 C36 107.6(17) 4_755 .
C37 C35 C38 99(2) 4_755 .
C37 C35 C38 67.1(18) . .
C34 C35 C38 86.5(11) 4_755 .
C34 C35 C38 101.4(11) . .
C36 C35 C38 135.8(17) 4_755 .
C37 C35 C38 67.1(18) 4_755 4_755
C37 C35 C38 99(2) . 4_755
C34 C35 C38 101.4(11) 4_755 4_755
C34 C35 C38 86.5(11) . 4_755
C36 C35 C38 135.8(17) . 4_755
C38 C35 C38 166(2) . 4_755
C35 C36 H36A 109.5 . .
C35 C36 H36B 109.5 . .
C35 C36 H36C 109.5 . .
C35 C37 H37A 109.5 . .
C35 C37 H37B 109.5 . .
H37A C37 H37B 109.5 . .
C35 C37 H37C 109.5 . .
H37A C37 H37C 109.5 . .
H37B C37 H37C 109.5 . .
C35 C38 H38A 109.5 . .
C35 C38 H38B 109.5 . .
C35 C38 H38C 109.5 . .
Mn1 Cl3 Mn2 61.69(3) . .
Mn1 Cl3 Mn1 121.28(9) . 4_755
Mn1 Cl3 Mn2 175.70(6) . 4_755
Mn2 Cl3 Mn2 115.54(8) . 4_755
O3 Mn2 Cl3 73.80(11) . .
O4 Mn2 Cl3 89.02(14) . .
O5 Mn2 Cl3 76.56(12) . .
N2 Mn2 Cl3 95.74(15) . .
Cl2 Mn2 Cl3 168.54(6) . .

loop_
_geom_bond_atom_site_label_1
_geom_bond_atom_site_label_2
_geom_bond_distance
_geom_bond_site_symmetry_2
Mn1 O2 1.882(4) .
Mn1 O3 1.935(4) .
Mn1 O5 1.943(4) .
Mn1 N1 2.021(5) .
Mn1 O1 2.032(14) .
Mn1 Cl1 2.582(6) .
Mn1 Cl3 2.7355(16) .
Mn1 Mn2 2.9137(12) .
C1 O2 1.335(7) .
C1 C6 1.404(8) .
C1 C2 1.413(7) .
C2 C3 1.384(9) .
C2 H2A 0.9500 .
C3 C4 1.411(8) .
C3 H3A 0.9500 .
C4 C5 1.391(8) .
C4 C22 1.506(8) .
C5 C6 1.426(8) .
C5 H5A 0.9500 .
C6 C7 1.457(8) .
C7 N1 1.299(7) .
C7 H7A 0.9500 .
N1 C8 1.493(7) .
C8 C9 1.525(8) .
C8 H8A 0.9900 .
C8 H8B 0.9900 .
C9 C10 1.527(9) .
C9 H9A 0.9900 .
C9 H9B 0.9900 .
C10 O3 1.457(6) .
C10 H10A 0.9900 .
C10 H10B 0.9900 .
O3 Mn2 1.971(4) .
Mn2 O4 1.863(4) .
Mn2 O5 1.939(4) .
Mn2 N2 2.010(5) .
Mn2 Cl2 2.4572(18) .
C11 O4 1.343(7) .
C11 C12 1.413(8) .
C11 C16 1.415(8) .
C12 C13 1.375(9) .
C12 H12A 0.9500 .
C13 C14 1.398(9) .
C13 H13A 0.9500 .
C14 C15 1.406(9) .
C14 C30 1.500(9) .
C15 C16 1.412(8) .
C15 H15A 0.9500 .
C16 C17 1.456(8) .
C17 N2 1.299(7) .
C17 H17A 0.9500 .
N2 C18 1.492(7) .
C18 C19 1.524(9) .
C18 H18A 0.9900 .
C18 H18B 0.9900 .
C19 C20 1.522(9) .
C19 H19A 0.9900 .
C19 H19B 0.9900 .
C20 O5 1.439(6) .
C20 H20A 0.9900 .
C20 H20B 0.9900 .
C21 O6 1.384(6) .
C21 C22 1.412(9) .
C21 C26 1.412(8) .
C22 C23 1.386(8) .
C23 C24 1.420(9) .
C23 H23A 0.9500 .
C24 C25 1.385(10) .
C24 H24A 0.9500 .
C25 C26 1.403(9) .
C25 H25A 0.9500 .
C26 C27 1.532(8) .
C27 C26 1.532(8) 4_755
C27 C28 1.555(8) 4_755
C27 C28 1.555(8) .
O6 C21 1.384(6) 4_755
C28 H28A 0.9800 .
C28 H28B 0.9800 .
C28 H28C 0.9800 .
C29 O7 1.391(8) .
C29 C30 1.414(10) .
C29 C34 1.417(8) .
C30 C31 1.405(11) .
C31 C32 1.398(11) .
C31 H31A 0.9500 .
C32 C33 1.397(14) .
C32 H32A 0.9500 .
C33 C34 1.423(12) .
C33 H33A 0.9500 .
C34 C35 1.513(10) .
O7 C29 1.391(8) 4_755
C35 C37 1.45(3) 4_755
C35 C37 1.45(3) .
C35 C34 1.513(10) 4_755
C35 C36 1.545(16) 4_755
C35 C36 1.545(16) .
C35 C38 1.89(3) .
C35 C38 1.89(3) 4_755
C36 H36A 0.9800 .
C36 H36B 0.9800 .
C36 H36C 0.9800 .
C37 H37A 0.9800 .
C37 H37B 0.9800 .
C37 H37C 0.9800 .
C38 H38A 0.9800 .
C38 H38B 0.9800 .
C38 H38C 0.9800 .
Cl3 Mn1 2.7355(16) 4_755
O9 O9 0.76(6) 3_566

loop_
_geom_contact_atom_site_label_1
_geom_contact_atom_site_label_2
_geom_contact_distance
_geom_contact_site_symmetry_2
Mn1 Mn1 4.768(2) 4_755
Mn1 Mn2 2.9137(12) .
Mn1 Mn2 5.6689(14) 4_755
Mn2 Mn2 4.9697(19) 4_755
Mn1 Cl3 2.7355(16) .
Mn2 Cl3 2.9374(15) .

loop_
_geom_torsion_atom_site_label_1
_geom_torsion_atom_site_label_2
_geom_torsion_atom_site_label_3
_geom_torsion_atom_site_label_4
_geom_torsion
_geom_torsion_site_symmetry_4
O2 C1 C2 C3 177.4(6) .
C6 C1 C2 C3 -0.2(9) .
C1 C2 C3 C4 1.1(10) .
C2 C3 C4 C5 0.5(9) .
C2 C3 C4 C22 178.8(6) .
C3 C4 C5 C6 -2.9(9) .
C22 C4 C5 C6 178.8(6) .
O2 C1 C6 C5 -179.7(6) .
C2 C1 C6 C5 -2.2(9) .
O2 C1 C6 C7 -7.4(10) .
C2 C1 C6 C7 170.1(6) .
C4 C5 C6 C1 3.9(9) .
C4 C5 C6 C7 -168.8(6) .
C1 C6 C7 N1 8.3(10) .
C5 C6 C7 N1 -179.3(6) .
C6 C1 O2 Mn1 -14.7(9) .
C2 C1 O2 Mn1 167.9(5) .
O3 Mn1 O2 C1 166.1(9) .
O5 Mn1 O2 C1 -160.4(5) .
N1 Mn1 O2 C1 25.3(6) .
O1 Mn1 O2 C1 -69.8(7) .
Cl1 Mn1 O2 C1 -63.7(6) .
Cl3 Mn1 O2 C1 117.6(5) .
Mn2 Mn1 O2 C1 175.5(5) .
C6 C7 N1 C8 -170.5(6) .
C6 C7 N1 Mn1 11.1(9) .
O2 Mn1 N1 C7 -22.7(5) .
O3 Mn1 N1 C7 163.6(5) .
O1 Mn1 N1 C7 67.1(6) .
Cl1 Mn1 N1 C7 73.0(5) .
Cl3 Mn1 N1 C7 -116.8(5) .
Mn2 Mn1 N1 C7 -170.8(4) .
O2 Mn1 N1 C8 158.9(4) .
O3 Mn1 N1 C8 -14.8(5) .
O1 Mn1 N1 C8 -111.3(6) .
Cl1 Mn1 N1 C8 -105.4(5) .
Cl3 Mn1 N1 C8 64.8(4) .
Mn2 Mn1 N1 C8 10.8(5) .
C7 N1 C8 C9 -134.5(6) .
Mn1 N1 C8 C9 44.0(6) .
N1 C8 C9 C10 -72.7(7) .
C8 C9 C10 O3 67.4(7) .
C9 C10 O3 Mn1 -37.9(7) .
C9 C10 O3 Mn2 -167.3(4) .
O2 Mn1 O3 C10 -127.9(11) .
O5 Mn1 O3 C10 -162.1(5) .
N1 Mn1 O3 C10 12.6(5) .
O1 Mn1 O3 C10 108.5(6) .
Cl1 Mn1 O3 C10 101.5(5) .
Cl3 Mn1 O3 C10 -78.4(4) .
Mn2 Mn1 O3 C10 -139.0(5) .
O2 Mn1 O3 Mn2 11.1(12) .
O5 Mn1 O3 Mn2 -23.08(16) .
N1 Mn1 O3 Mn2 151.59(19) .
O1 Mn1 O3 Mn2 -112.6(4) .
Cl1 Mn1 O3 Mn2 -119.50(18) .
Cl3 Mn1 O3 Mn2 60.55(12) .
C10 O3 Mn2 O4 -3.0(4) .
Mn1 O3 Mn2 O4 -144.24(19) .
C10 O3 Mn2 O5 164.5(4) .
Mn1 O3 Mn2 O5 23.20(16) .
C10 O3 Mn2 N2 109.1(10) .
Mn1 O3 Mn2 N2 -32.1(10) .
C10 O3 Mn2 Cl2 -101.4(4) .
Mn1 O3 Mn2 Cl2 117.36(13) .
C10 O3 Mn2 Mn1 141.3(5) .
O2 Mn1 Mn2 O4 -132.1(3) .
O3 Mn1 Mn2 O4 45.4(2) .
O5 Mn1 Mn2 O4 -170.2(2) .
N1 Mn1 Mn2 O4 5.8(3) .
O1 Mn1 Mn2 O4 122.3(4) .
Cl1 Mn1 Mn2 O4 113.2(2) .
Cl3 Mn1 Mn2 O4 -59.89(17) .
O2 Mn1 Mn2 O5 38.1(3) .
O3 Mn1 Mn2 O5 -144.4(2) .
N1 Mn1 Mn2 O5 176.0(3) .
O1 Mn1 Mn2 O5 -67.5(4) .
Cl1 Mn1 Mn2 O5 -76.6(2) .
Cl3 Mn1 Mn2 O5 110.31(18) .
O2 Mn1 Mn2 O3 -177.6(3) .
O5 Mn1 Mn2 O3 144.4(2) .
N1 Mn1 Mn2 O3 -39.6(3) .
O1 Mn1 Mn2 O3 76.9(4) .
Cl1 Mn1 Mn2 O3 67.8(2) .
Cl3 Mn1 Mn2 O3 -105.31(17) .
O2 Mn1 Mn2 N2 -5.3(3) .
O3 Mn1 Mn2 N2 172.2(3) .
O5 Mn1 Mn2 N2 -43.4(3) .
N1 Mn1 Mn2 N2 132.6(3) .
O1 Mn1 Mn2 N2 -110.8(5) .
Cl1 Mn1 Mn2 N2 -120.0(3) .
Cl3 Mn1 Mn2 N2 66.9(2) .
O2 Mn1 Mn2 Cl2 109.2(2) .
O3 Mn1 Mn2 Cl2 -73.20(17) .
O5 Mn1 Mn2 Cl2 71.18(19) .
N1 Mn1 Mn2 Cl2 -112.8(2) .
O1 Mn1 Mn2 Cl2 3.7(4) .
Cl1 Mn1 Mn2 Cl2 -5.44(16) .
Cl3 Mn1 Mn2 Cl2 -178.51(6) .
O4 C11 C12 C13 178.9(6) .
C16 C11 C12 C13 2.9(10) .
C11 C12 C13 C14 -1.7(11) .
C12 C13 C14 C15 0.1(11) .
C12 C13 C14 C30 176.1(7) .
C13 C14 C15 C16 0.2(9) .
C30 C14 C15 C16 -175.7(6) .
C14 C15 C16 C11 1.0(9) .
C14 C15 C16 C17 -174.8(6) .
O4 C11 C16 C15 -178.4(6) .
C12 C11 C16 C15 -2.6(9) .
O4 C11 C16 C17 -2.8(9) .
C12 C11 C16 C17 173.0(6) .
C15 C16 C17 N2 -175.6(6) .
C11 C16 C17 N2 8.7(10) .
C12 C11 O4 Mn2 160.2(5) .
C16 C11 O4 Mn2 -24.0(8) .
O5 Mn2 O4 C11 149.2(6) .
O3 Mn2 O4 C11 -157.7(5) .
N2 Mn2 O4 C11 32.9(5) .
Cl2 Mn2 O4 C11 -60.5(5) .
Mn1 Mn2 O4 C11 174.3(4) .
C16 C17 N2 C18 -175.0(6) .
C16 C17 N2 Mn2 10.5(9) .
O4 Mn2 N2 C17 -25.5(5) .
O5 Mn2 N2 C17 168.4(5) .
O3 Mn2 N2 C17 -137.7(8) .
Cl2 Mn2 N2 C17 72.6(5) .
Mn1 Mn2 N2 C17 -164.5(4) .
O4 Mn2 N2 C18 160.2(5) .
O5 Mn2 N2 C18 -5.9(5) .
O3 Mn2 N2 C18 47.9(12) .
Cl2 Mn2 N2 C18 -101.7(5) .
Mn1 Mn2 N2 C18 21.2(6) .
C17 N2 C18 C19 -134.6(6) .
Mn2 N2 C18 C19 39.9(7) .
N2 C18 C19 C20 -74.3(7) .
C18 C19 C20 O5 64.8(6) .
C19 C20 O5 Mn2 -25.5(7) .
C19 C20 O5 Mn1 -166.4(4) .
O4 Mn2 O5 C20 -117.1(7) .
O3 Mn2 O5 C20 -171.8(5) .
N2 Mn2 O5 C20 -1.2(5) .
Cl2 Mn2 O5 C20 92.5(4) .
Mn1 Mn2 O5 C20 -148.7(5) .
O4 Mn2 O5 Mn1 31.6(8) .
O3 Mn2 O5 Mn1 -23.14(16) .
N2 Mn2 O5 Mn1 147.5(2) .
Cl2 Mn2 O5 Mn1 -118.83(14) .
O2 Mn1 O5 C20 -0.3(4) .
O3 Mn1 O5 C20 174.0(4) .
O1 Mn1 O5 C20 -90.1(6) .
Cl1 Mn1 O5 C20 -96.5(4) .
Cl3 Mn1 O5 C20 93.3(4) .
Mn2 Mn1 O5 C20 150.5(5) .
O2 Mn1 O5 Mn2 -150.8(2) .
O3 Mn1 O5 Mn2 23.53(16) .
O1 Mn1 O5 Mn2 119.4(4) .
Cl1 Mn1 O5 Mn2 113.00(19) .
Cl3 Mn1 O5 Mn2 -57.24(13) .
O6 C21 C22 C23 172.3(5) .
C26 C21 C22 C23 -4.9(9) .
O6 C21 C22 C4 -7.9(8) .
C26 C21 C22 C4 174.8(6) .
C5 C4 C22 C23 149.4(6) .
C3 C4 C22 C23 -28.8(9) .
C5 C4 C22 C21 -30.3(9) .
C3 C4 C22 C21 151.5(6) .
C21 C22 C23 C24 -0.1(9) .
C4 C22 C23 C24 -179.8(6) .
C22 C23 C24 C25 4.4(10) .
C23 C24 C25 C26 -4.1(11) .
C24 C25 C26 C21 -0.6(10) .
C24 C25 C26 C27 176.4(6) .
O6 C21 C26 C25 -171.8(5) .
C22 C21 C26 C25 5.3(9) .
O6 C21 C26 C27 11.3(8) .
C22 C21 C26 C27 -171.7(5) .
C25 C26 C27 C26 177.8(7) 4_755
C21 C26 C27 C26 -5.4(4) 4_755
C25 C26 C27 C28 -61.8(7) 4_755
C21 C26 C27 C28 115.0(7) 4_755
C25 C26 C27 C28 58.8(8) .
C21 C26 C27 C28 -124.4(7) .
C22 C21 O6 C21 177.1(6) 4_755
C26 C21 O6 C21 -5.6(4) 4_755
O7 C29 C30 C31 176.3(7) .
C34 C29 C30 C31 -1.3(11) .
O7 C29 C30 C14 -5.7(10) .
C34 C29 C30 C14 176.7(6) .
C13 C14 C30 C31 -38.5(11) .
C15 C14 C30 C31 137.4(8) .
C13 C14 C30 C29 143.6(7) .
C15 C14 C30 C29 -40.5(11) .
C29 C30 C31 C32 2.0(14) .
C14 C30 C31 C32 -176.0(9) .
C30 C31 C32 C33 -1.4(17) .
C31 C32 C33 C34 0.0(17) .
O7 C29 C34 C33 -177.4(7) .
C30 C29 C34 C33 0.0(11) .
O7 C29 C34 C35 3.7(9) .
C30 C29 C34 C35 -178.9(6) .
C32 C33 C34 C29 0.7(13) .
C32 C33 C34 C35 179.6(9) .
C30 C29 O7 C29 -179.5(7) 4_755
C34 C29 O7 C29 -1.8(5) 4_755
C29 C34 C35 C37 -155(2) 4_755
C33 C34 C35 C37 26(2) 4_755
C29 C34 C35 C37 158.5(18) .
C33 C34 C35 C37 -20.3(19) .
C29 C34 C35 C34 -1.8(5) 4_755
C33 C34 C35 C34 179.4(8) 4_755
C29 C34 C35 C36 -122.6(10) 4_755
C33 C34 C35 C36 58.6(12) 4_755
C29 C34 C35 C36 119.7(11) .
C33 C34 C35 C36 -59.1(12) .
C29 C34 C35 C38 89.0(13) .
C33 C34 C35 C38 -89.8(14) .
C29 C34 C35 C38 -102.7(13) 4_755
C33 C34 C35 C38 78.5(13) 4_755
O2 Mn1 Cl3 Mn1 -52.50(13) 4_755
O3 Mn1 Cl3 Mn1 135.14(12) 4_755
O5 Mn1 Cl3 Mn1 -144.88(12) 4_755
N1 Mn1 Cl3 Mn1 38.96(14) 4_755
Mn2 Mn1 Cl3 Mn1 176.41(3) 4_755
